data_8107256
loop_
_publ_author_name
'Cheng, Gui-Lin'
'Jiang, Cheng-Jun'
'Xia, Ying-Fan'

_publ_section_title
;
 The crystal structure of
 4,4&#x2032;-bipyridine-5,6,7-trihydroxy-2-phenyl-4H-chromen-4-one-water(1/2/2),
 C40H32N2O12
;
_journal_issue 5
_journal_name_full 'Zeitschrift f\"ur Kristallographie - New Crystal Structures'
_journal_page_first 933
_journal_page_last 935
_journal_paper_doi 10.1515/ncrs-2022-0286
_journal_volume 237
_journal_year 2022
_chemical_formula_moiety '2(C15 H10 O5), 2(H2 O), C10 H8 N2'
_chemical_formula_sum 'C40 H32 N2 O12'
_chemical_formula_weight 732.67
_space_group_crystal_system triclinic
_space_group_IT_number 2
_space_group_name_Hall '-P 1'
_space_group_name_H-M_alt 'P -1'
_atom_sites_solution_hydrogens mixed
_atom_sites_solution_primary dual
_cell_angle_alpha 106.115(15)
_cell_angle_beta 98.239(16)
_cell_angle_gamma 95.054(19)
_cell_formula_units_Z 1
_cell_length_a 7.403(3)
_cell_length_b 8.275(3)
_cell_length_c 14.571(4)
_cell_measurement_reflns_used 6912
_cell_measurement_temperature 170(2)
_cell_measurement_theta_max 27.12
_cell_measurement_theta_min 2.58
_cell_volume 841.0(5)
_computing_cell_refinement 'SAINT V8.38A (?, 2016)'
_computing_data_reduction 'SAINT V8.38A (?, 2016)'
_computing_molecular_graphics 'Olex2 (Dolomanov et al., 2009)'
_computing_publication_material 'Olex2 (Dolomanov et al., 2009)'
_computing_structure_refinement 'ShelXL (Sheldrick, 2015)'
_computing_structure_solution 'ShelXT (Sheldrick, 2015)'
_diffrn_ambient_temperature 170.0
_diffrn_measured_fraction_theta_full 0.997
_diffrn_measured_fraction_theta_max 0.994
_diffrn_measurement_device_type 'zju Bruker D8 Venture Ims3.0'
_diffrn_measurement_method '\? and \? scans'
_diffrn_radiation_type MoK\a
_diffrn_radiation_wavelength 0.71073
_diffrn_reflns_av_R_equivalents 0.0194
_diffrn_reflns_av_unetI/netI 0.0254
_diffrn_reflns_Laue_measured_fraction_full 0.997
_diffrn_reflns_Laue_measured_fraction_max 0.994
_diffrn_reflns_limit_h_max 9
_diffrn_reflns_limit_h_min -9
_diffrn_reflns_limit_k_max 10
_diffrn_reflns_limit_k_min -10
_diffrn_reflns_limit_l_max 18
_diffrn_reflns_limit_l_min -18
_diffrn_reflns_number 10499
_diffrn_reflns_point_group_measured_fraction_full 0.997
_diffrn_reflns_point_group_measured_fraction_max 0.994
_diffrn_reflns_theta_full 25.242
_diffrn_reflns_theta_max 27.066
_diffrn_reflns_theta_min 2.573
_diffrn_standards_number 0
_exptl_absorpt_coefficient_mu 0.108
_exptl_absorpt_correction_T_max 0.7455
_exptl_absorpt_correction_T_min 0.7158
_exptl_absorpt_correction_type multi-scan
_exptl_absorpt_process_details
;
SADABS-2016/2 (Bruker,2016/2) was used for absorption correction.
wR2(int) was 0.0722 before and 0.0366 after correction.
The Ratio of minimum to maximum transmission is 0.9602.
The \?/2 correction factor is Not present.
;
_exptl_crystal_colour yellow
_exptl_crystal_colour_primary yellow
_exptl_crystal_density_diffrn 1.447
_exptl_crystal_description block
_exptl_crystal_F_000 382
_exptl_crystal_size_max 0.45
_exptl_crystal_size_mid 0.36
_exptl_crystal_size_min 0.23
_refine_diff_density_max 0.280
_refine_diff_density_min -0.195
_refine_diff_density_rms 0.040
_refine_ls_extinction_coef .
_refine_ls_extinction_method none
_refine_ls_goodness_of_fit_ref 1.049
_refine_ls_hydrogen_treatment mixed
_refine_ls_matrix_type full
_refine_ls_number_parameters 253
_refine_ls_number_reflns 3690
_refine_ls_number_restraints 1
_refine_ls_restrained_S_all 1.049
_refine_ls_R_factor_all 0.0384
_refine_ls_R_factor_gt 0.0353
_refine_ls_shift/su_max 0.001
_refine_ls_shift/su_mean 0.000
_refine_ls_structure_factor_coef Fsqd
_refine_ls_weighting_details 'w=1/[\s^2^(Fo^2^)+(0.0470P)^2^+0.2472P] where P=(Fo^2^+2Fc^2^)/3'
_refine_ls_weighting_scheme calc
_refine_ls_wR_factor_gt 0.0949
_refine_ls_wR_factor_ref 0.0980
_reflns_Friedel_coverage 0.000
_reflns_Friedel_fraction_full .
_reflns_Friedel_fraction_max .
_reflns_number_gt 3355
_reflns_number_total 3690
_reflns_threshold_expression 'I > 2\s(I)'
_cod_data_source_file suppl_j_ncrs-2022-0286_suppl.cif
_cod_data_source_block 2
_cod_original_cell_volume 840.9(5)
_cod_database_code 8107256
_shelx_space_group_comment
;
The symmetry employed for this shelxl refinement is uniquely defined
by the following loop, which should always be used as a source of
symmetry information in preference to the above space-group names.
They are only intended as comments.
;
_shelx_estimated_absorpt_t_max 0.976
_shelx_estimated_absorpt_t_min 0.953
_olex2_refinement_description
;
1. Fixed Uiso
 At 1.5 times of:
  All O(H) groups, H6A of C12
 At 1.2 times of:
  H15 of C15, H12 of C12, H14 of C14, H13 of C13, H11 of C11, H8 of C8, H4 of
  C4, H20 of C20, H19 of C19, H17 of C17, H16 of C16
2. Restrained distances
 O6-H6A
 0.87 with sigma of 0.02
3.a Free rotating group:
 O6(H6B)
3.b Aromatic/amide H refined with riding coordinates:
 C4(H4), C8(H8), C11(H11), C12(H12), C13(H13), C14(H14), C15(H15), C16(H16),
 C17(H17), C19(H19), C20(H20)
3.c Idealised tetrahedral OH refined as rotating group:
 O1(H1), O2(H2), O3(H3)
;

loop_
_space_group_symop_operation_xyz
'x, y, z'
'-x, -y, -z'

loop_
_atom_site_label
_atom_site_type_symbol
_atom_site_fract_x
_atom_site_fract_y
_atom_site_fract_z
_atom_site_U_iso_or_equiv
_atom_site_adp_type
_atom_site_occupancy
_atom_site_site_symmetry_order
_atom_site_calc_flag
_atom_site_refinement_flags_posn
_atom_site_refinement_flags_adp
_atom_site_refinement_flags_occupancy
_atom_site_disorder_assembly
_atom_site_disorder_group
O1 O 0.94867(10) 0.89829(11) 0.82872(7) 0.0307(2) Uani 1 1 d . . . . .
H1 H 0.988601 0.983549 0.813317 0.046 Uiso 1 1 calc GR . . . .
O2 O 0.76496(10) 0.62978(10) 0.86385(6) 0.02723(19) Uani 1 1 d . . . . .
H2 H 0.691517 0.554641 0.872857 0.041 Uiso 1 1 calc GR . . . .
O3 O 0.39419(11) 0.55105(10) 0.80231(7) 0.0303(2) Uani 1 1 d . . . . .
H3 H 0.279595 0.542886 0.785407 0.045 Uiso 1 1 calc GR . . . .
O4 O 0.93414(11) 1.15262(11) 0.75616(7) 0.0308(2) Uani 1 1 d . . . . .
O5 O 0.37962(10) 1.00223(10) 0.65973(6) 0.02491(18) Uani 1 1 d . . . . .
C1 C 0.76339(14) 0.86129(14) 0.79752(8) 0.0220(2) Uani 1 1 d . . . . .
C2 C 0.66863(14) 0.72389(13) 0.81530(8) 0.0218(2) Uani 1 1 d . . . . .
C3 C 0.47640(14) 0.68537(13) 0.78222(8) 0.0228(2) Uani 1 1 d . . . . .
C4 C 0.37994(14) 0.78123(14) 0.73176(8) 0.0242(2) Uani 1 1 d . . . . .
H4 H 0.250514 0.754696 0.710396 0.029 Uiso 1 1 calc R . . . .
C5 C 0.47835(14) 0.91592(14) 0.71381(8) 0.0218(2) Uani 1 1 d . . . . .
C6 C 0.66897(14) 0.96069(13) 0.74618(8) 0.0211(2) Uani 1 1 d . . . . .
C7 C 0.76319(15) 1.10366(14) 0.72543(8) 0.0238(2) Uani 1 1 d . . . . .
C8 C 0.65104(16) 1.18496(14) 0.66733(9) 0.0261(2) Uani 1 1 d . . . . .
H8 H 0.706366 1.278759 0.650909 0.031 Uiso 1 1 calc R . . . .
C9 C 0.46889(15) 1.13137(13) 0.63547(8) 0.0226(2) Uani 1 1 d . . . . .
C10 C 0.34468(15) 1.19984(13) 0.57115(8) 0.0236(2) Uani 1 1 d . . . . .
C11 C 0.15473(16) 1.18406(16) 0.57044(10) 0.0312(3) Uani 1 1 d . . . . .
H11 H 0.103759 1.129688 0.612183 0.037 Uiso 1 1 calc R . . . .
C12 C 0.04065(18) 1.24813(18) 0.50852(11) 0.0380(3) Uani 1 1 d . . . . .
H12 H -0.088265 1.237280 0.508262 0.046 Uiso 1 1 calc R . . . .
H6A H 0.969(2) 1.545(2) 0.7971(12) 0.057 Uiso 1 1 d DR . . . .
C13 C 0.11336(18) 1.32789(16) 0.44700(9) 0.0335(3) Uani 1 1 d . . . . .
H13 H 0.034755 1.372028 0.405184 0.040 Uiso 1 1 calc R . . . .
C14 C 0.30180(18) 1.34258(15) 0.44712(9) 0.0306(3) Uani 1 1 d . . . . .
H14 H 0.351984 1.396443 0.404949 0.037 Uiso 1 1 calc R . . . .
C15 C 0.41719(16) 1.27905(15) 0.50847(8) 0.0273(2) Uani 1 1 d . . . . .
H15 H 0.545846 1.289312 0.507957 0.033 Uiso 1 1 calc R . . . .
O6 O 1.03629(12) 1.48787(11) 0.75882(7) 0.0342(2) Uani 1 1 d D . . . .
H6B H 1.005930 1.382993 0.757191 0.051 Uiso 1 1 d G . . . .
N1 N 0.62077(14) 1.36142(12) 0.92075(7) 0.0287(2) Uani 1 1 d . . . . .
C16 C 0.44584(18) 1.28870(16) 0.90706(10) 0.0341(3) Uani 1 1 d . . . . .
H16 H 0.352437 1.335375 0.874825 0.041 Uiso 1 1 calc R . . . .
C17 C 0.39335(17) 1.14928(15) 0.93723(9) 0.0309(3) Uani 1 1 d . . . . .
H17 H 0.267047 1.103724 0.925832 0.037 Uiso 1 1 calc R . . . .
C18 C 0.52599(15) 1.07617(13) 0.98425(8) 0.0231(2) Uani 1 1 d . . . . .
C19 C 0.70821(16) 1.15344(15) 1.00010(9) 0.0286(2) Uani 1 1 d . . . . .
H19 H 0.804382 1.110495 1.032873 0.034 Uiso 1 1 calc R . . . .
C20 C 0.74785(17) 1.29329(15) 0.96769(9) 0.0295(3) Uani 1 1 d . . . . .
H20 H 0.872601 1.343588 0.979544 0.035 Uiso 1 1 calc R . . . .

loop_
_atom_site_aniso_label
_atom_site_aniso_U_11
_atom_site_aniso_U_22
_atom_site_aniso_U_33
_atom_site_aniso_U_23
_atom_site_aniso_U_13
_atom_site_aniso_U_12
O1 0.0179(4) 0.0351(5) 0.0430(5) 0.0227(4) -0.0012(3) -0.0019(3)
O2 0.0221(4) 0.0289(4) 0.0371(5) 0.0207(4) 0.0040(3) 0.0036(3)
O3 0.0216(4) 0.0288(4) 0.0468(5) 0.0242(4) 0.0033(4) -0.0008(3)
O4 0.0207(4) 0.0324(4) 0.0420(5) 0.0197(4) 0.0014(3) -0.0045(3)
O5 0.0204(4) 0.0256(4) 0.0328(4) 0.0173(3) 0.0022(3) 0.0008(3)
C1 0.0181(5) 0.0243(5) 0.0240(5) 0.0089(4) 0.0024(4) 0.0010(4)
C2 0.0211(5) 0.0228(5) 0.0242(5) 0.0106(4) 0.0041(4) 0.0041(4)
C3 0.0221(5) 0.0210(5) 0.0276(5) 0.0110(4) 0.0059(4) 0.0004(4)
C4 0.0176(5) 0.0258(5) 0.0309(6) 0.0131(4) 0.0020(4) -0.0003(4)
C5 0.0208(5) 0.0223(5) 0.0243(5) 0.0106(4) 0.0029(4) 0.0032(4)
C6 0.0204(5) 0.0209(5) 0.0230(5) 0.0085(4) 0.0038(4) 0.0006(4)
C7 0.0216(5) 0.0240(5) 0.0269(5) 0.0103(4) 0.0045(4) -0.0006(4)
C8 0.0261(5) 0.0239(5) 0.0311(6) 0.0148(5) 0.0043(4) -0.0014(4)
C9 0.0251(5) 0.0206(5) 0.0243(5) 0.0100(4) 0.0057(4) 0.0019(4)
C10 0.0272(5) 0.0197(5) 0.0245(5) 0.0080(4) 0.0036(4) 0.0027(4)
C11 0.0286(6) 0.0334(6) 0.0383(7) 0.0191(5) 0.0086(5) 0.0067(5)
C12 0.0275(6) 0.0431(7) 0.0494(8) 0.0219(6) 0.0055(5) 0.0105(5)
C13 0.0388(7) 0.0291(6) 0.0330(6) 0.0130(5) -0.0025(5) 0.0082(5)
C14 0.0412(7) 0.0261(6) 0.0257(6) 0.0118(5) 0.0028(5) 0.0022(5)
C15 0.0280(6) 0.0275(6) 0.0282(6) 0.0120(5) 0.0044(4) 0.0020(4)
O6 0.0252(4) 0.0274(4) 0.0530(6) 0.0152(4) 0.0111(4) 0.0011(3)
N1 0.0342(5) 0.0239(5) 0.0316(5) 0.0137(4) 0.0073(4) 0.0026(4)
C16 0.0329(6) 0.0311(6) 0.0452(7) 0.0238(6) 0.0039(5) 0.0049(5)
C17 0.0266(6) 0.0294(6) 0.0406(7) 0.0192(5) 0.0023(5) 0.0007(5)
C18 0.0298(6) 0.0199(5) 0.0207(5) 0.0078(4) 0.0044(4) 0.0022(4)
C19 0.0286(6) 0.0291(6) 0.0313(6) 0.0166(5) 0.0014(5) 0.0016(5)
C20 0.0296(6) 0.0282(6) 0.0321(6) 0.0140(5) 0.0035(5) -0.0019(5)

loop_
_atom_type_symbol
_atom_type_description
_atom_type_scat_dispersion_real
_atom_type_scat_dispersion_imag
_atom_type_scat_source
C C 0.0033 0.0016 'International Tables Vol C Tables 4.2.6.8 and 6.1.1.4'
H H 0.0000 0.0000 'International Tables Vol C Tables 4.2.6.8 and 6.1.1.4'
N N 0.0061 0.0033 'International Tables Vol C Tables 4.2.6.8 and 6.1.1.4'
O O 0.0106 0.0060 'International Tables Vol C Tables 4.2.6.8 and 6.1.1.4'

loop_
_geom_angle_atom_site_label_1
_geom_angle_atom_site_label_2
_geom_angle_atom_site_label_3
_geom_angle
_geom_angle_site_symmetry_1
_geom_angle_site_symmetry_3
C1 O1 H1 109.5 . .
C2 O2 H2 109.5 . .
C3 O3 H3 109.5 . .
C9 O5 C5 119.55(9) . .
O1 C1 C2 119.14(10) . .
O1 C1 C6 120.30(9) . .
C2 C1 C6 120.55(10) . .
O2 C2 C1 118.80(9) . .
O2 C2 C3 122.28(9) . .
C1 C2 C3 118.92(10) . .
O3 C3 C2 115.51(9) . .
O3 C3 C4 122.74(10) . .
C4 C3 C2 121.74(10) . .
C3 C4 H4 121.0 . .
C5 C4 C3 118.08(10) . .
C5 C4 H4 121.0 . .
O5 C5 C4 116.29(9) . .
O5 C5 C6 121.32(9) . .
C4 C5 C6 122.36(10) . .
C1 C6 C7 122.15(10) . .
C5 C6 C1 118.32(10) . .
C5 C6 C7 119.51(10) . .
O4 C7 C6 121.77(10) . .
O4 C7 C8 122.57(10) . .
C8 C7 C6 115.66(10) . .
C7 C8 H8 119.1 . .
C9 C8 C7 121.76(10) . .
C9 C8 H8 119.1 . .
O5 C9 C10 112.13(9) . .
C8 C9 O5 122.05(10) . .
C8 C9 C10 125.81(10) . .
C11 C10 C9 121.02(10) . .
C11 C10 C15 119.26(10) . .
C15 C10 C9 119.70(10) . .
C10 C11 H11 120.1 . .
C12 C11 C10 119.88(11) . .
C12 C11 H11 120.1 . .
C11 C12 H12 119.7 . .
C13 C12 C11 120.67(12) . .
C13 C12 H12 119.7 . .
C12 C13 H13 120.2 . .
C14 C13 C12 119.51(11) . .
C14 C13 H13 120.2 . .
C13 C14 H14 119.8 . .
C15 C14 C13 120.41(11) . .
C15 C14 H14 119.8 . .
C10 C15 H15 119.9 . .
C14 C15 C10 120.26(11) . .
C14 C15 H15 119.9 . .
H6A O6 H6B 104.1 . .
C20 N1 C16 116.18(10) . .
N1 C16 H16 118.1 . .
N1 C16 C17 123.85(11) . .
C17 C16 H16 118.1 . .
C16 C17 H17 120.0 . .
C16 C17 C18 119.97(11) . .
C18 C17 H17 120.0 . .
C17 C18 C18 121.16(13) . 2_677
C17 C18 C19 116.32(10) . .
C19 C18 C18 122.51(12) . 2_677
C18 C19 H19 120.1 . .
C20 C19 C18 119.71(11) . .
C20 C19 H19 120.1 . .
N1 C20 C19 123.94(11) . .
N1 C20 H20 118.0 . .
C19 C20 H20 118.0 . .

loop_
_geom_bond_atom_site_label_1
_geom_bond_atom_site_label_2
_geom_bond_distance
_geom_bond_site_symmetry_2
O1 H1 0.8400 .
O1 C1 1.3608(14) .
O2 H2 0.8400 .
O2 C2 1.3690(13) .
O3 H3 0.8400 .
O3 C3 1.3432(13) .
O4 C7 1.2699(14) .
O5 C5 1.3800(13) .
O5 C9 1.3623(13) .
C1 C2 1.3882(15) .
C1 C6 1.4204(15) .
C2 C3 1.4132(15) .
C3 C4 1.3974(15) .
C4 H4 0.9500 .
C4 C5 1.3837(15) .
C5 C6 1.4039(15) .
C6 C7 1.4461(15) .
C7 C8 1.4393(16) .
C8 H8 0.9500 .
C8 C9 1.3532(16) .
C9 C10 1.4780(15) .
C10 C11 1.3990(17) .
C10 C15 1.4009(16) .
C11 H11 0.9500 .
C11 C12 1.3907(17) .
C12 H12 0.9500 .
C12 C13 1.3904(19) .
C13 H13 0.9500 .
C13 C14 1.3892(19) .
C14 H14 0.9500 .
C14 C15 1.3879(16) .
C15 H15 0.9500 .
O6 H6A 0.872(14) .
O6 H6B 0.8700 .
N1 C16 1.3420(17) .
N1 C20 1.3393(16) .
C16 H16 0.9500 .
C16 C17 1.3881(16) .
C17 H17 0.9500 .
C17 C18 1.3933(16) .
C18 C18 1.495(2) 2_677
C18 C19 1.3995(17) .
C19 H19 0.9500 .
C19 C20 1.3898(16) .
C20 H20 0.9500 .
